data_1555508
loop_
_publ_author_name
'Raja, Arun'
'Hong, Bor-Cherng'
'Liao, Ju-Hsiou'
'Lee, Gene-Hsiang'

_publ_section_title
;
 Organocatalytic Enantioselective Michael-Michael-Henry Reaction Cascade.
 An Entry to Highly Functionalized Hajos-Parrish-Type Ketones with Five to
 Six Contiguous Stereogenic Centers and Two Quaternary Carbons.
;
_journal_issue 8
_journal_name_full 'Organic letters'
_journal_page_first 1760
_journal_page_last 1763
_journal_paper_doi 10.1021/acs.orglett.6b00459
_journal_volume 18
_journal_year 2016
_chemical_formula_moiety 'C18 H21 N O5'
_chemical_formula_sum 'C18 H21 N O5'
_chemical_formula_weight 331.36
_space_group_IT_number 14
_space_group_name_Hall '-P 2yn'
_space_group_name_H-M_alt 'P 1 21/n 1'
_symmetry_cell_setting monoclinic
_symmetry_space_group_name_Hall '-P 2yn'
_symmetry_space_group_name_H-M 'P 1 21/n 1'
_atom_sites_solution_hydrogens geom
_atom_sites_solution_primary direct
_atom_sites_solution_secondary difmap
_audit_creation_method SHELXL-97
_cell_angle_alpha 90.00
_cell_angle_beta 109.236(2)
_cell_angle_gamma 90.00
_cell_formula_units_Z 4
_cell_length_a 12.4616(14)
_cell_length_b 7.5556(8)
_cell_length_c 17.8282(19)
_cell_measurement_reflns_used 568
_cell_measurement_temperature 173(2)
_cell_measurement_theta_max 23.529
_cell_measurement_theta_min 2.40
_cell_volume 1584.9(3)
_computing_cell_refinement 'BRUKER SMART'
_computing_data_collection 'BRUKER SMART'
_computing_data_reduction 'BRUKER SAINT'
_computing_molecular_graphics Ortep-3
_computing_publication_material 'Wingx publication routines (Farrugia, 1999)'
_computing_structure_refinement 'SHELXL-97 (Sheldrick, 1997)'
_computing_structure_solution 'SHELXS-97 (Sheldrick, 1990)'
_diffrn_ambient_temperature 173(2)
_diffrn_measured_fraction_theta_full 0.999
_diffrn_measured_fraction_theta_max 0.999
_diffrn_measurement_device_type 'Bruker Smart Apex'
_diffrn_measurement_method 'phi-omega scan'
_diffrn_radiation_monochromator graphite
_diffrn_radiation_source 'fine-focus sealed tube'
_diffrn_radiation_type MoK\a
_diffrn_radiation_wavelength 0.71073
_diffrn_reflns_av_R_equivalents 0.0428
_diffrn_reflns_av_sigmaI/netI 0.0340
_diffrn_reflns_limit_h_max 15
_diffrn_reflns_limit_h_min -15
_diffrn_reflns_limit_k_max 9
_diffrn_reflns_limit_k_min -9
_diffrn_reflns_limit_l_max 21
_diffrn_reflns_limit_l_min -21
_diffrn_reflns_number 14974
_diffrn_reflns_theta_full 25.50
_diffrn_reflns_theta_max 25.50
_diffrn_reflns_theta_min 1.75
_diffrn_standards_decay_% 0
_exptl_absorpt_coefficient_mu 0.102
_exptl_absorpt_correction_T_max 0.9964
_exptl_absorpt_correction_T_min 0.9805
_exptl_absorpt_correction_type empirical
_exptl_absorpt_process_details SADABS
_exptl_crystal_colour colorless
_exptl_crystal_density_diffrn 1.389
_exptl_crystal_density_method 'not measured'
_exptl_crystal_description Irregular
_exptl_crystal_F_000 704
_exptl_crystal_size_max 0.19
_exptl_crystal_size_mid 0.06
_exptl_crystal_size_min 0.04
_refine_diff_density_max 0.285
_refine_diff_density_min -0.214
_refine_diff_density_rms 0.061
_refine_ls_extinction_method none
_refine_ls_goodness_of_fit_ref 1.081
_refine_ls_hydrogen_treatment mixed
_refine_ls_matrix_type full
_refine_ls_number_parameters 219
_refine_ls_number_reflns 2945
_refine_ls_number_restraints 0
_refine_ls_restrained_S_all 1.081
_refine_ls_R_factor_all 0.0562
_refine_ls_R_factor_gt 0.0465
_refine_ls_shift/su_max 0.005
_refine_ls_shift/su_mean 0.001
_refine_ls_structure_factor_coef Fsqd
_refine_ls_weighting_details 'calc w=1/[\s^2^(Fo^2^)+(0.0758P)^2^+0.4672P] where P=(Fo^2^+2Fc^2^)/3'
_refine_ls_weighting_scheme calc
_refine_ls_wR_factor_gt 0.1278
_refine_ls_wR_factor_ref 0.1389
_reflns_number_gt 2435
_reflns_number_total 2945
_reflns_threshold_expression >2sigma(I)
_cod_data_source_file ol6b00459_si_003.cif
_cod_data_source_block ar03
_cod_depositor_comments
;
The following automatic conversions were performed:

data item '_exptl_absorpt_correction_type' value 'Empirical' was
changed to 'empirical' in accordance with the
/home/saulius/struct/COD-crude-data/automatic-downloads/DataCite-retrospective/ACS/depositions/lib/dictionaries/cif_core.dic
dictionary named 'cif_core.dic' version 2.4.2 last updated on
2011-04-26.

Automatic conversion script
Id: cif_fix_values 6909 2019-04-08 15:41:33Z antanas 
;
_cod_original_sg_symbol_H-M 'P 21/n'
_cod_database_code 1555508

loop_
_symmetry_equiv_pos_as_xyz
'x, y, z'
'-x+1/2, y+1/2, -z+1/2'
'-x, -y, -z'
'x-1/2, -y-1/2, z-1/2'

loop_
_atom_site_label
_atom_site_type_symbol
_atom_site_fract_x
_atom_site_fract_y
_atom_site_fract_z
_atom_site_U_iso_or_equiv
_atom_site_adp_type
_atom_site_occupancy
_atom_site_symmetry_multiplicity
_atom_site_calc_flag
_atom_site_refinement_flags
O1 O 0.52443(11) 0.3032(2) 1.04980(8) 0.0366(4) Uani 1 1 d .
O2 O 0.88818(11) 0.23476(17) 1.02925(8) 0.0292(3) Uani 1 1 d .
H2 H 0.9514 0.2861 1.0464 0.044 Uiso 1 1 calc R
O3 O 0.82715(14) 0.73141(18) 0.97888(9) 0.0411(4) Uani 1 1 d .
O4 O 0.89685(12) 0.53122(19) 0.92215(8) 0.0364(4) Uani 1 1 d .
O5 O 0.45525(13) 0.0656(2) 0.80732(9) 0.0513(5) Uani 1 1 d .
N1 N 0.82817(14) 0.5816(2) 0.95348(9) 0.0273(4) Uani 1 1 d .
C1 C 0.67434(18) 0.4494(3) 1.14985(12) 0.0334(5) Uani 1 1 d .
H1A H 0.7093 0.3812 1.1993 0.040 Uiso 1 1 calc R
H1B H 0.6123 0.5221 1.1569 0.040 Uiso 1 1 calc R
C2 C 0.62575(17) 0.3229(3) 1.08158(11) 0.0278(4) Uani 1 1 d .
C3 C 0.71261(15) 0.2157(2) 1.05600(11) 0.0255(4) Uani 1 1 d .
C4 C 0.80347(15) 0.3433(2) 1.04238(11) 0.0238(4) Uani 1 1 d .
C5 C 0.85355(16) 0.4658(3) 1.11371(11) 0.0287(4) Uani 1 1 d .
H5A H 0.8976 0.3941 1.1601 0.034 Uiso 1 1 calc R
H5B H 0.9067 0.5496 1.1016 0.034 Uiso 1 1 calc R
C6 C 0.76350(18) 0.5706(3) 1.13541(12) 0.0321(5) Uani 1 1 d .
H6A H 0.7258 0.6540 1.0918 0.039 Uiso 1 1 calc R
H6B H 0.8005 0.6409 1.1839 0.039 Uiso 1 1 calc R
C7 C 0.76932(18) 0.0849(3) 1.12412(12) 0.0346(5) Uani 1 1 d .
H7A H 0.7106 0.0144 1.1357 0.052 Uiso 1 1 calc R
H7B H 0.8128 0.1511 1.1717 0.052 Uiso 1 1 calc R
H7C H 0.8205 0.0063 1.1082 0.052 Uiso 1 1 calc R
C8 C 0.65486(16) 0.1073(2) 0.98152(11) 0.0278(4) Uani 1 1 d .
H8A H 0.5934 0.0362 0.9904 0.033 Uiso 1 1 calc R
H8B H 0.7110 0.0238 0.9731 0.033 Uiso 1 1 calc R
C9 C 0.60427(16) 0.2183(2) 0.90593(11) 0.0260(4) Uani 1 1 d .
H9 H 0.5426 0.2958 0.9120 0.031 Uiso 1 1 calc R
C10 C 0.69782(15) 0.3348(2) 0.89115(10) 0.0234(4) Uani 1 1 d .
H10 H 0.7605 0.2557 0.8879 0.028 Uiso 1 1 calc R
C11 C 0.74349(15) 0.4509(2) 0.96470(10) 0.0228(4) Uani 1 1 d .
H11 H 0.6786 0.5181 0.9721 0.027 Uiso 1 1 calc R
C12 C 0.55504(19) 0.0918(3) 0.83856(12) 0.0354(5) Uani 1 1 d .
H12 H 0.6063 0.0280 0.8193 0.043 Uiso 1 1 calc R
C13 C 0.65232(15) 0.4373(2) 0.81363(10) 0.0229(4) Uani 1 1 d .
C14 C 0.66940(17) 0.3711(3) 0.74557(11) 0.0288(4) Uani 1 1 d .
H14 H 0.7127 0.2662 0.7488 0.035 Uiso 1 1 calc R
C15 C 0.62395(17) 0.4564(3) 0.67309(11) 0.0315(5) Uani 1 1 d .
H15 H 0.6357 0.4091 0.6271 0.038 Uiso 1 1 calc R
C16 C 0.56163(16) 0.6098(3) 0.66762(11) 0.0295(4) Uani 1 1 d .
H16 H 0.5303 0.6679 0.6179 0.035 Uiso 1 1 calc R
C17 C 0.54511(16) 0.6784(3) 0.73468(11) 0.0275(4) Uani 1 1 d .
H17 H 0.5025 0.7842 0.7312 0.033 Uiso 1 1 calc R
C18 C 0.59072(15) 0.5930(2) 0.80741(11) 0.0252(4) Uani 1 1 d .
H18 H 0.5796 0.6418 0.8534 0.030 Uiso 1 1 calc R

loop_
_atom_site_aniso_label
_atom_site_aniso_U_11
_atom_site_aniso_U_22
_atom_site_aniso_U_33
_atom_site_aniso_U_23
_atom_site_aniso_U_13
_atom_site_aniso_U_12
O1 0.0267(8) 0.0487(9) 0.0361(8) -0.0047(7) 0.0127(6) -0.0026(7)
O2 0.0228(7) 0.0297(7) 0.0340(8) 0.0004(6) 0.0078(6) 0.0038(6)
O3 0.0631(10) 0.0225(8) 0.0412(9) -0.0045(6) 0.0221(8) -0.0100(7)
O4 0.0304(8) 0.0399(8) 0.0425(9) 0.0015(7) 0.0167(7) -0.0029(6)
O5 0.0429(10) 0.0684(12) 0.0370(9) -0.0109(8) 0.0057(7) -0.0220(8)
N1 0.0311(9) 0.0253(9) 0.0234(8) 0.0019(7) 0.0061(7) -0.0008(7)
C1 0.0349(11) 0.0389(12) 0.0282(11) -0.0041(8) 0.0128(9) 0.0016(9)
C2 0.0303(11) 0.0287(10) 0.0256(10) 0.0063(8) 0.0110(8) -0.0003(8)
C3 0.0275(10) 0.0222(9) 0.0260(10) 0.0039(7) 0.0080(8) 0.0013(8)
C4 0.0229(9) 0.0238(10) 0.0235(9) 0.0013(7) 0.0058(7) 0.0024(7)
C5 0.0290(10) 0.0321(11) 0.0224(9) -0.0002(8) 0.0051(8) -0.0039(8)
C6 0.0383(11) 0.0309(11) 0.0266(10) -0.0073(8) 0.0099(9) -0.0028(9)
C7 0.0369(11) 0.0309(11) 0.0350(11) 0.0106(9) 0.0104(9) 0.0018(9)
C8 0.0301(10) 0.0221(10) 0.0325(11) 0.0010(8) 0.0119(8) -0.0008(8)
C9 0.0259(10) 0.0256(10) 0.0273(10) -0.0008(8) 0.0098(8) 0.0008(8)
C10 0.0248(9) 0.0215(9) 0.0238(9) -0.0013(7) 0.0078(8) 0.0025(7)
C11 0.0226(9) 0.0220(9) 0.0239(9) 0.0005(7) 0.0080(7) 0.0003(7)
C12 0.0403(12) 0.0351(12) 0.0302(11) -0.0024(9) 0.0107(9) -0.0108(10)
C13 0.0203(9) 0.0253(9) 0.0220(9) -0.0021(7) 0.0054(7) -0.0028(7)
C14 0.0317(10) 0.0268(10) 0.0281(10) -0.0049(8) 0.0103(8) 0.0026(8)
C15 0.0368(11) 0.0363(11) 0.0218(10) -0.0070(8) 0.0103(8) -0.0051(9)
C16 0.0293(10) 0.0325(11) 0.0221(9) 0.0038(8) 0.0022(8) -0.0051(8)
C17 0.0253(10) 0.0257(10) 0.0286(10) 0.0013(8) 0.0049(8) 0.0010(8)
C18 0.0262(10) 0.0269(10) 0.0233(9) -0.0028(8) 0.0090(8) -0.0004(8)

loop_
_atom_type_symbol
_atom_type_description
_atom_type_scat_dispersion_real
_atom_type_scat_dispersion_imag
_atom_type_scat_source
C C 0.0033 0.0016 'International Tables Vol C Tables 4.2.6.8 and 6.1.1.4'
H H 0.0000 0.0000 'International Tables Vol C Tables 4.2.6.8 and 6.1.1.4'
N N 0.0061 0.0033 'International Tables Vol C Tables 4.2.6.8 and 6.1.1.4'
O O 0.0106 0.0060 'International Tables Vol C Tables 4.2.6.8 and 6.1.1.4'

loop_
_geom_angle_atom_site_label_1
_geom_angle_atom_site_label_2
_geom_angle_atom_site_label_3
_geom_angle
O3 N1 O4 123.42(17)
O3 N1 C11 117.73(16)
O4 N1 C11 118.80(15)
C2 C1 C6 111.42(16)
O1 C2 C1 122.36(18)
O1 C2 C3 121.60(17)
C1 C2 C3 116.02(16)
C8 C3 C2 111.44(15)
C8 C3 C7 107.67(15)
C2 C3 C7 106.76(15)
C8 C3 C4 110.73(15)
C2 C3 C4 109.74(15)
C7 C3 C4 110.42(15)
O2 C4 C5 111.46(14)
O2 C4 C3 106.62(14)
C5 C4 C3 111.19(15)
O2 C4 C11 108.60(14)
C5 C4 C11 111.43(15)
C3 C4 C11 107.33(14)
C6 C5 C4 113.12(15)
C5 C6 C1 111.65(16)
C3 C8 C9 114.23(15)
C12 C9 C8 107.23(15)
C12 C9 C10 110.97(15)
C8 C9 C10 110.18(15)
C13 C10 C11 114.22(15)
C13 C10 C9 111.54(15)
C11 C10 C9 105.62(14)
N1 C11 C10 110.05(14)
N1 C11 C4 107.85(14)
C10 C11 C4 113.30(14)
O5 C12 C9 124.4(2)
C18 C13 C14 118.27(17)
C18 C13 C10 122.30(16)
C14 C13 C10 119.39(16)
C15 C14 C13 120.84(18)
C16 C15 C14 120.23(18)
C17 C16 C15 119.69(17)
C16 C17 C18 120.12(18)
C13 C18 C17 120.84(17)

loop_
_geom_bond_atom_site_label_1
_geom_bond_atom_site_label_2
_geom_bond_distance
O1 C2 1.211(2)
O2 C4 1.416(2)
O3 N1 1.221(2)
O4 N1 1.227(2)
O5 C12 1.200(3)
N1 C11 1.506(2)
C1 C2 1.508(3)
C1 C6 1.526(3)
C2 C3 1.537(3)
C3 C8 1.524(3)
C3 C7 1.545(2)
C3 C4 1.565(3)
C4 C5 1.530(3)
C4 C11 1.567(2)
C5 C6 1.524(3)
C8 C9 1.535(3)
C9 C12 1.499(3)
C9 C10 1.551(3)
C10 C13 1.521(2)
C10 C11 1.524(2)
C13 C18 1.390(3)
C13 C14 1.392(3)
C14 C15 1.387(3)
C15 C16 1.381(3)
C16 C17 1.379(3)
C17 C18 1.391(3)
